data_4126555
loop_
_publ_author_name
'Planas, Oriol'
'Rold\'an-G\'omez, Steven'
'Martin-Diaconescu, Vlad'
'Parella, Teodor'
'Luis, Josep M.'
'Company, Anna'
'Ribas, Xavi'

_publ_section_title
;
 Carboxylate-Assisted Formation of Aryl-Co(III) Masked-Carbenes in
 Cobalt-Catalyzed C-H Functionalization with Diazo Esters.
;
_journal_name_full 'Journal of the American Chemical Society'
_journal_paper_doi 10.1021/jacs.7b07880
_journal_year 2017
_chemical_formula_moiety 'C27 H28 Co N3 O5, 2(C8 H7 O3) [+ solvent]'
_chemical_formula_sum 'C43 H43 Co N3 O11'
_chemical_formula_weight 836.73
_space_group_crystal_system triclinic
_space_group_IT_number 2
_space_group_name_Hall '-P 1'
_space_group_name_H-M_alt 'P -1'
_symmetry_space_group_name_Hall '-P 1'
_symmetry_space_group_name_H-M 'P -1'
_atom_sites_solution_hydrogens geom
_audit_creation_method SHELXL-2014/7
_cell_angle_alpha 87.644(14)
_cell_angle_beta 83.554(12)
_cell_angle_gamma 71.092(10)
_cell_formula_units_Z 2
_cell_length_a 11.440(8)
_cell_length_b 14.002(9)
_cell_length_c 14.246(10)
_cell_measurement_reflns_used 1918
_cell_measurement_temperature 100(2)
_cell_measurement_theta_max 18.02
_cell_measurement_theta_min 2.25
_cell_volume 2145(3)
_computing_cell_refinement 'Bruker SMART'
_computing_data_collection 'Bruker SMART'
_computing_data_reduction 'Bruker SAINT'
_computing_structure_refinement 'SHELXL-2014/7 (Sheldrick, 2014)'
_computing_structure_solution 'Bruker SHELXTL'
_diffrn_ambient_temperature 100(2)
_diffrn_measured_fraction_theta_full 0.995
_diffrn_measured_fraction_theta_max 0.951
_diffrn_measurement_device_type 'CCD area detector'
_diffrn_measurement_method 'phi and omega scans'
_diffrn_radiation_monochromator graphite
_diffrn_radiation_source 'sealed tube'
_diffrn_radiation_type MoK\a
_diffrn_radiation_wavelength 0.71073
_diffrn_reflns_av_R_equivalents 0.1788
_diffrn_reflns_av_unetI/netI 0.2513
_diffrn_reflns_Laue_measured_fraction_full 0.995
_diffrn_reflns_Laue_measured_fraction_max 0.951
_diffrn_reflns_limit_h_max 15
_diffrn_reflns_limit_h_min -15
_diffrn_reflns_limit_k_max 18
_diffrn_reflns_limit_k_min -18
_diffrn_reflns_limit_l_max 18
_diffrn_reflns_limit_l_min -18
_diffrn_reflns_number 33374
_diffrn_reflns_point_group_measured_fraction_full 0.995
_diffrn_reflns_point_group_measured_fraction_max 0.951
_diffrn_reflns_theta_full 25.242
_diffrn_reflns_theta_max 28.610
_diffrn_reflns_theta_min 2.254
_exptl_absorpt_coefficient_mu 0.461
_exptl_absorpt_correction_T_max 1
_exptl_absorpt_correction_T_min 0.075737
_exptl_absorpt_correction_type multi-scan
_exptl_absorpt_process_details 'sadabs v2.10 BRUKER 2001'
_exptl_crystal_colour orange
_exptl_crystal_density_diffrn 1.295
_exptl_crystal_description block
_exptl_crystal_F_000 874
_exptl_crystal_size_max 0.20
_exptl_crystal_size_mid 0.15
_exptl_crystal_size_min 0.12
_platon_squeeze_details
;
A considerable amount of electron density attibutable to 
 disordered solvent molecules, which could not be identified and modeled
 was removed with the SQUEEZE option of PLATON 

;
_refine_diff_density_max 1.083
_refine_diff_density_min -0.945
_refine_diff_density_rms 0.102
_refine_ls_extinction_method none
_refine_ls_goodness_of_fit_ref 1.060
_refine_ls_hydrogen_treatment constr
_refine_ls_matrix_type full
_refine_ls_number_parameters 495
_refine_ls_number_reflns 10459
_refine_ls_number_restraints 0
_refine_ls_restrained_S_all 1.060
_refine_ls_R_factor_all 0.3036
_refine_ls_R_factor_gt 0.1323
_refine_ls_shift/su_max 0.000
_refine_ls_shift/su_mean 0.000
_refine_ls_structure_factor_coef Fsqd
_refine_ls_weighting_details 'w=1/[\s^2^(Fo^2^)+(0.2000P)^2^] where P=(Fo^2^+2Fc^2^)/3'
_refine_ls_weighting_scheme calc
_refine_ls_wR_factor_gt 0.3510
_refine_ls_wR_factor_ref 0.4425
_reflns_Friedel_coverage 0.000
_reflns_number_gt 3327
_reflns_number_total 10459
_reflns_threshold_expression 'I > 2\s(I)'
_cod_data_source_file ja7b07880_si_003.cif
_cod_data_source_block 5a_ome_sq
_cod_original_cell_volume 2145(2)
_cod_database_code 4126555
_shelx_shelxl_version_number 2014/7
_shelx_space_group_comment
;
The symmetry employed for this shelxl refinement is uniquely defined
by the following loop, which should always be used as a source of
symmetry information in preference to the above space-group names.
They are only intended as comments.
;
_platon_squeeze_void_probe_radius 1.20

loop_
_space_group_symop_operation_xyz
'x, y, z'
'-x, -y, -z'

loop_
_atom_site_label
_atom_site_type_symbol
_atom_site_fract_x
_atom_site_fract_y
_atom_site_fract_z
_atom_site_U_iso_or_equiv
_atom_site_adp_type
_atom_site_occupancy
_atom_site_site_symmetry_order
_atom_site_calc_flag
_atom_site_refinement_flags_posn
_atom_site_refinement_flags_adp
Co1 Co 0.16981(11) 0.23750(8) 0.48300(10) 0.0626(5) Uani 1 1 d . .
O1 O 0.1826(5) 0.2874(4) 0.6101(5) 0.0668(18) Uani 1 1 d . .
N1 N 0.0992(7) 0.1437(5) 0.5417(6) 0.062(2) Uani 1 1 d . .
C1 C -0.0250(9) 0.1709(6) 0.5636(7) 0.062(2) Uani 1 1 d . .
N2 N 0.3270(7) 0.1227(5) 0.4793(7) 0.075(2) Uani 1 1 d . .
H2 H 0.3933 0.1474 0.4991 0.090 Uiso 1 1 calc R U
O2 O 0.2652(6) 0.3904(4) 0.5232(5) 0.075(2) Uani 1 1 d . .
C2 C -0.0775(11) 0.0992(8) 0.6034(8) 0.084(3) Uani 1 1 d . .
H2A H -0.1651 0.1169 0.6172 0.101 Uiso 1 1 calc R U
N3 N -0.0106(6) 0.3191(5) 0.4736(6) 0.070(2) Uani 1 1 d . .
H3 H -0.0227 0.3905 0.4907 0.084 Uiso 1 1 calc R U
C3 C -0.0036(12) 0.0039(9) 0.6226(8) 0.085(3) Uani 1 1 d . .
H3A H -0.0400 -0.0450 0.6479 0.102 Uiso 1 1 calc R U
O4 O 0.0933(6) 0.4981(4) 0.4088(5) 0.0689(18) Uani 1 1 d . .
C4 C 0.1254(12) -0.0220(7) 0.6052(7) 0.083(3) Uani 1 1 d . .
H4 H 0.1778 -0.0875 0.6202 0.100 Uiso 1 1 calc R U
C5 C 0.1756(9) 0.0509(6) 0.5652(7) 0.063(3) Uani 1 1 d . .
O5 O 0.2011(14) 0.3941(8) 0.2890(8) 0.163(4) Uani 1 1 d . .
C6 C 0.3058(9) 0.0439(6) 0.5517(8) 0.078(3) Uani 1 1 d . .
H6A H 0.3563 -0.0246 0.5293 0.093 Uiso 1 1 calc R U
H6B H 0.3330 0.0549 0.6127 0.093 Uiso 1 1 calc R U
C7 C 0.3662(13) 0.0812(9) 0.3807(9) 0.104(3) Uani 1 1 d . .
H7A H 0.3993 0.0065 0.3833 0.125 Uiso 1 1 calc R U
H7B H 0.4326 0.1064 0.3500 0.125 Uiso 1 1 calc R U
C8 C 0.2561(10) 0.1137(7) 0.3245(9) 0.070(3) Uani 1 1 d . .
C9 C 0.2495(12) 0.0745(8) 0.2387(9) 0.085(3) Uani 1 1 d . .
H9 H 0.3163 0.0196 0.2115 0.102 Uiso 1 1 calc R U
C10 C 0.1446(13) 0.1165(8) 0.1935(9) 0.089(3) Uani 1 1 d . .
H10 H 0.1422 0.0923 0.1327 0.106 Uiso 1 1 calc R U
C11 C 0.0425(12) 0.1924(9) 0.2327(9) 0.091(3) Uani 1 1 d . .
H11 H -0.0311 0.2170 0.2020 0.110 Uiso 1 1 calc R U
C12 C 0.0517(10) 0.2327(7) 0.3215(9) 0.077(3) Uani 1 1 d . .
C13 C 0.1610(10) 0.1921(6) 0.3653(7) 0.062(2) Uani 1 1 d . .
C14 C -0.0435(10) 0.3188(7) 0.3737(8) 0.077(3) Uani 1 1 d . .
H14A H -0.1268 0.3114 0.3746 0.092 Uiso 1 1 calc R U
H14B H -0.0452 0.3833 0.3417 0.092 Uiso 1 1 calc R U
C15 C -0.0866(8) 0.2789(6) 0.5448(8) 0.070(3) Uani 1 1 d . .
H15A H -0.1682 0.2880 0.5220 0.084 Uiso 1 1 calc R U
H15B H -0.1014 0.3173 0.6042 0.084 Uiso 1 1 calc R U
C16 C 0.2272(8) 0.3576(6) 0.6051(8) 0.067(3) Uani 1 1 d . .
C17 C 0.2399(11) 0.4086(7) 0.6879(9) 0.083(4) Uani 1 1 d . .
C18 C 0.2782(10) 0.4924(7) 0.6853(9) 0.081(3) Uani 1 1 d . .
H18 H 0.3046 0.5168 0.6261 0.097 Uiso 1 1 calc R U
C19 C 0.2789(14) 0.5419(9) 0.7673(10) 0.118(5) Uani 1 1 d . .
H19A H 0.3071 0.5988 0.7658 0.141 Uiso 1 1 calc R U
C20 C 0.236(2) 0.5044(11) 0.8530(11) 0.183(10) Uani 1 1 d . .
C21 C 0.199(2) 0.4208(13) 0.8559(12) 0.187(10) Uani 1 1 d . .
H21 H 0.1756 0.3946 0.9149 0.225 Uiso 1 1 calc R U
C22 C 0.1961(16) 0.3764(11) 0.7771(10) 0.131(6) Uani 1 1 d . .
H22A H 0.1638 0.3217 0.7797 0.157 Uiso 1 1 calc R U
C23 C 0.268(3) 0.6401(16) 0.9339(13) 0.300(19) Uani 1 1 d . .
H23A H 0.2633 0.6658 0.9977 0.449 Uiso 1 1 calc R U
H23B H 0.3535 0.6247 0.9036 0.449 Uiso 1 1 calc R U
H23C H 0.2117 0.6914 0.8966 0.449 Uiso 1 1 calc R U
C24 C 0.2489(8) 0.3394(6) 0.4379(7) 0.065(3) Uani 1 1 d . .
H24 H 0.3317 0.3055 0.4023 0.078 Uiso 1 1 calc R U
C25 C 0.1755(10) 0.4210(8) 0.3811(8) 0.074(3) Uani 1 1 d . .
C26 C 0.1234(13) 0.4609(9) 0.2221(10) 0.104(3) Uani 1 1 d . .
H26A H 0.0350 0.4780 0.2477 0.125 Uiso 1 1 calc R U
H26B H 0.1439 0.5245 0.2154 0.125 Uiso 1 1 calc R U
C27 C 0.140(2) 0.4161(13) 0.1319(11) 0.210(11) Uani 1 1 d . .
H27A H 0.2282 0.3973 0.1071 0.252 Uiso 1 1 calc R U
H27B H 0.0901 0.4644 0.0887 0.252 Uiso 1 1 calc R U
H27C H 0.1146 0.3556 0.1375 0.252 Uiso 1 1 calc R U
O3 O 0.2332(13) 0.5493(7) 0.9394(7) 0.163(4) Uani 1 1 d . .
O1Q O 0.4739(9) 0.8152(7) 0.4725(9) 0.140(3) Uani 1 1 d . .
C1Q C 0.4352(17) 0.7415(15) 0.4736(18) 0.153(5) Uani 1 1 d . .
C2Q C 0.4255(9) 0.6901(7) 0.3922(12) 0.096(4) Uani 1 1 d . .
O2Q O 0.3954(9) 0.7100(7) 0.5552(10) 0.136(4) Uani 1 1 d . .
C3Q C 0.4388(15) 0.7316(10) 0.3028(14) 0.138(5) Uani 1 1 d . .
H3Q H 0.4499 0.7961 0.2977 0.166 Uiso 1 1 calc R U
O3Q O 0.4287(9) 0.5443(7) 0.1311(9) 0.140(3) Uani 1 1 d . .
C4Q C 0.4366(14) 0.6818(10) 0.2202(14) 0.138(5) Uani 1 1 d . .
H4Q H 0.4445 0.7131 0.1604 0.166 Uiso 1 1 calc R U
C5Q C 0.4230(18) 0.5877(12) 0.2253(16) 0.148(7) Uani 1 1 d . .
C6Q C 0.4119(11) 0.5420(10) 0.3111(15) 0.121(6) Uani 1 1 d . .
H6Q H 0.4059 0.4758 0.3134 0.145 Uiso 1 1 calc R U
C7Q C 0.4091(10) 0.5929(8) 0.3988(12) 0.106(5) Uani 1 1 d . .
H7QA H 0.3968 0.5626 0.4584 0.127 Uiso 1 1 calc R U
C8Q C 0.4372(15) 0.4350(12) 0.1299(13) 0.153(5) Uani 1 1 d . .
H8QA H 0.4405 0.4140 0.0646 0.229 Uiso 1 1 calc R U
H8QB H 0.5126 0.3939 0.1571 0.229 Uiso 1 1 calc R U
H8QC H 0.3642 0.4258 0.1670 0.229 Uiso 1 1 calc R U
O1R O 0.5520(9) 0.2255(8) 0.3023(9) 0.159(5) Uani 1 1 d . .
C1R C 0.6410(15) 0.1980(11) 0.2399(15) 0.122(6) Uani 1 1 d . .
C2R C 0.6032(15) 0.1717(9) 0.1500(15) 0.114(5) Uani 1 1 d . .
O2R O 0.7441(9) 0.1949(10) 0.2404(9) 0.180(6) Uani 1 1 d . .
C3R C 0.4809(16) 0.1836(9) 0.1392(11) 0.105(5) Uani 1 1 d . .
H3RA H 0.4195 0.2070 0.1911 0.126 Uiso 1 1 calc R U
O3R O 0.5070(11) 0.1069(6) -0.1102(9) 0.133(4) Uani 1 1 d . .
C4R C 0.4450(14) 0.1623(9) 0.0546(14) 0.122(6) Uani 1 1 d . .
H4R H 0.3602 0.1699 0.0500 0.146 Uiso 1 1 calc R U
C5R C 0.5314(14) 0.1300(8) -0.0227(13) 0.108(5) Uani 1 1 d . .
C6R C 0.6528(17) 0.1161(11) -0.0158(16) 0.137(6) Uani 1 1 d . .
H6R H 0.7131 0.0909 -0.0680 0.165 Uiso 1 1 calc R U
C7R C 0.6903(15) 0.1400(9) 0.0720(17) 0.139(7) Uani 1 1 d . .
H7R H 0.7747 0.1339 0.0761 0.167 Uiso 1 1 calc R U
C8R C 0.3780(15) 0.1146(11) -0.1278(12) 0.145(6) Uani 1 1 d . .
H8RA H 0.3202 0.1795 -0.1046 0.217 Uiso 1 1 calc R U
H8RB H 0.3549 0.0595 -0.0947 0.217 Uiso 1 1 calc R U
H8RC H 0.3743 0.1096 -0.1958 0.217 Uiso 1 1 calc R U

loop_
_atom_site_aniso_label
_atom_site_aniso_U_11
_atom_site_aniso_U_22
_atom_site_aniso_U_33
_atom_site_aniso_U_23
_atom_site_aniso_U_13
_atom_site_aniso_U_12
Co1 0.0509(8) 0.0279(6) 0.1032(11) -0.0064(6) 0.0086(7) -0.0097(5)
O1 0.056(4) 0.032(3) 0.113(5) -0.005(3) -0.002(3) -0.018(3)
N1 0.054(5) 0.036(4) 0.095(6) -0.010(4) 0.002(4) -0.014(3)
C1 0.059(6) 0.048(5) 0.086(7) -0.009(5) 0.002(5) -0.028(5)
N2 0.047(5) 0.032(3) 0.141(8) -0.013(4) 0.001(5) -0.006(3)
O2 0.072(5) 0.046(3) 0.116(6) 0.001(4) 0.000(4) -0.033(3)
C2 0.097(9) 0.060(6) 0.101(8) -0.014(6) 0.028(7) -0.043(6)
N3 0.043(4) 0.033(3) 0.126(8) 0.008(4) 0.008(5) -0.006(3)
C3 0.086(9) 0.076(8) 0.101(9) 0.000(6) 0.002(7) -0.043(7)
O4 0.064(4) 0.034(3) 0.100(5) -0.004(3) 0.009(4) -0.010(3)
C4 0.126(11) 0.040(5) 0.096(8) 0.012(5) -0.030(7) -0.038(6)
C5 0.062(6) 0.035(4) 0.088(7) -0.011(5) 0.009(5) -0.014(4)
O5 0.319(12) 0.112(5) 0.106(5) 0.014(4) -0.025(6) -0.138(7)
C6 0.071(7) 0.027(4) 0.133(9) -0.008(5) -0.009(6) -0.013(4)
C7 0.120(8) 0.085(6) 0.111(7) -0.041(6) 0.042(6) -0.051(6)
C8 0.060(7) 0.054(5) 0.099(8) -0.012(6) 0.008(6) -0.025(5)
C9 0.084(9) 0.061(6) 0.102(9) -0.001(7) 0.019(7) -0.022(6)
C10 0.112(11) 0.051(6) 0.092(8) 0.003(6) 0.009(8) -0.018(7)
C11 0.103(10) 0.068(7) 0.097(9) 0.009(7) 0.004(7) -0.025(7)
C12 0.067(7) 0.043(5) 0.112(9) 0.014(6) 0.016(7) -0.018(5)
C13 0.068(7) 0.040(4) 0.081(7) -0.001(5) 0.005(6) -0.027(5)
C14 0.065(7) 0.044(5) 0.109(9) -0.002(6) 0.008(6) -0.006(5)
C15 0.042(5) 0.045(5) 0.113(8) -0.014(5) 0.018(5) -0.010(4)
C16 0.048(6) 0.034(4) 0.118(9) 0.010(5) -0.015(6) -0.009(4)
C17 0.106(9) 0.055(6) 0.114(9) 0.033(6) -0.064(7) -0.046(6)
C18 0.083(8) 0.051(5) 0.122(9) 0.022(6) -0.053(7) -0.029(5)
C19 0.182(14) 0.070(7) 0.146(12) 0.058(8) -0.110(11) -0.079(9)
C20 0.41(3) 0.108(11) 0.106(11) 0.042(10) -0.133(15) -0.155(16)
C21 0.37(3) 0.150(15) 0.131(13) 0.030(11) -0.072(16) -0.195(19)
C22 0.230(18) 0.113(10) 0.114(11) 0.033(9) -0.083(11) -0.127(12)
C23 0.70(6) 0.186(19) 0.158(16) 0.059(15) -0.19(3) -0.30(3)
C24 0.042(5) 0.036(4) 0.108(8) -0.018(5) 0.018(5) -0.007(4)
C25 0.083(8) 0.063(7) 0.098(9) 0.019(6) -0.020(7) -0.051(6)
C26 0.120(8) 0.085(6) 0.111(7) -0.041(6) 0.042(6) -0.051(6)
C27 0.43(4) 0.135(15) 0.092(11) -0.005(11) -0.002(15) -0.14(2)
O3 0.319(12) 0.112(5) 0.106(5) 0.014(4) -0.025(6) -0.138(7)
O1Q 0.107(5) 0.073(4) 0.251(9) -0.029(5) -0.031(5) -0.039(4)
C1Q 0.109(9) 0.123(10) 0.233(15) -0.025(10) -0.002(9) -0.050(8)
C2Q 0.049(6) 0.042(5) 0.196(14) -0.021(8) -0.034(8) -0.006(5)
O2Q 0.080(6) 0.083(6) 0.243(12) -0.037(7) -0.015(7) -0.018(5)
C3Q 0.136(9) 0.062(6) 0.231(15) 0.029(7) -0.093(10) -0.030(6)
O3Q 0.107(5) 0.073(4) 0.251(9) -0.029(5) -0.031(5) -0.039(4)
C4Q 0.136(9) 0.062(6) 0.231(15) 0.029(7) -0.093(10) -0.030(6)
C5Q 0.174(18) 0.085(10) 0.205(18) 0.023(12) -0.093(14) -0.045(11)
C6Q 0.061(8) 0.066(8) 0.244(19) -0.008(11) -0.024(10) -0.029(6)
C7Q 0.050(7) 0.055(6) 0.215(15) 0.005(8) -0.014(8) -0.021(5)
C8Q 0.109(9) 0.123(10) 0.233(15) -0.025(10) -0.002(9) -0.050(8)
O1R 0.089(7) 0.142(9) 0.248(13) -0.072(9) 0.076(8) -0.062(7)
C1R 0.078(11) 0.092(10) 0.187(18) 0.063(11) 0.005(12) -0.029(9)
C2R 0.079(10) 0.051(6) 0.194(18) 0.028(9) 0.029(12) -0.014(7)
O2R 0.059(6) 0.237(14) 0.220(12) 0.135(10) -0.004(7) -0.034(7)
C3R 0.136(15) 0.076(8) 0.102(11) -0.008(8) 0.033(10) -0.048(9)
O3R 0.160(11) 0.068(5) 0.152(9) -0.022(6) 0.074(8) -0.037(6)
C4R 0.110(11) 0.063(7) 0.172(14) 0.014(9) 0.063(12) -0.026(7)
C5R 0.095(11) 0.044(6) 0.164(14) -0.003(8) 0.072(11) -0.022(6)
C6R 0.109(15) 0.077(9) 0.21(2) -0.014(11) 0.043(13) -0.030(9)
C7R 0.093(11) 0.057(7) 0.24(2) 0.009(10) 0.070(14) -0.015(7)
C8R 0.103(12) 0.092(10) 0.229(18) 0.076(11) -0.021(12) -0.026(9)

loop_
_atom_type_symbol
_atom_type_description
_atom_type_scat_dispersion_real
_atom_type_scat_dispersion_imag
_atom_type_scat_source
C C 0.0033 0.0016 'International Tables Vol C Tables 4.2.6.8 and 6.1.1.4'
H H 0.0000 0.0000 'International Tables Vol C Tables 4.2.6.8 and 6.1.1.4'
N N 0.0061 0.0033 'International Tables Vol C Tables 4.2.6.8 and 6.1.1.4'
O O 0.0106 0.0060 'International Tables Vol C Tables 4.2.6.8 and 6.1.1.4'
Co Co 0.3494 0.9721 'International Tables Vol C Tables 4.2.6.8 and 6.1.1.4'

loop_
_geom_angle_atom_site_label_1
_geom_angle_atom_site_label_2
_geom_angle_atom_site_label_3
_geom_angle
C13 Co1 N1 91.1(3)
C13 Co1 C24 96.3(4)
N1 Co1 C24 172.5(4)
C13 Co1 N2 83.9(4)
N1 Co1 N2 84.0(3)
C24 Co1 N2 95.4(3)
C13 Co1 O1 178.8(3)
N1 Co1 O1 89.9(3)
C24 Co1 O1 82.7(3)
N2 Co1 O1 95.5(3)
C13 Co1 N3 83.7(4)
N1 Co1 N3 82.4(3)
C24 Co1 N3 99.7(3)
N2 Co1 N3 161.5(3)
O1 Co1 N3 97.1(3)
C16 O1 Co1 112.9(7)
C1 N1 C5 121.6(7)
C1 N1 Co1 119.5(6)
C5 N1 Co1 118.9(6)
N1 C1 C2 119.1(9)
N1 C1 C15 112.0(7)
C2 C1 C15 128.8(9)
C7 N2 C6 112.9(7)
C7 N2 Co1 110.6(7)
C6 N2 Co1 107.3(5)
C16 O2 C24 115.8(7)
C3 C2 C1 120.4(11)
C15 N3 C14 114.2(8)
C15 N3 Co1 107.5(6)
C14 N3 Co1 110.9(6)
C2 C3 C4 120.2(10)
C3 C4 C5 118.4(10)
N1 C5 C4 120.1(9)
N1 C5 C6 112.5(7)
C4 C5 C6 127.2(9)
C25 O5 C26 116.9(12)
C5 C6 N2 110.9(8)
N2 C7 C8 109.3(10)
C13 C8 C9 121.7(11)
C13 C8 C7 112.6(10)
C9 C8 C7 125.7(10)
C10 C9 C8 118.6(11)
C11 C10 C9 122.8(13)
C10 C11 C12 117.6(13)
C13 C12 C11 119.1(10)
C13 C12 C14 114.1(11)
C11 C12 C14 126.8(12)
C8 C13 C12 120.0(10)
C8 C13 Co1 120.3(9)
C12 C13 Co1 119.4(8)
C12 C14 N3 108.8(9)
N3 C15 C1 111.4(7)
O1 C16 O2 121.4(10)
O1 C16 C17 122.6(10)
O2 C16 C17 116.0(8)
C18 C17 C22 118.1(11)
C18 C17 C16 124.4(10)
C22 C17 C16 117.0(9)
C17 C18 C19 121.2(11)
C18 C19 C20 117.3(10)
C21 C20 O3 116.8(15)
C21 C20 C19 121.6(14)
O3 C20 C19 121.5(11)
C22 C21 C20 120.1(15)
C21 C22 C17 121.5(11)
C25 C24 O2 104.5(7)
C25 C24 Co1 115.6(6)
O2 C24 Co1 107.1(6)
O4 C25 O5 122.7(11)
O4 C25 C24 127.8(11)
O5 C25 C24 109.1(11)
C27 C26 O5 112.2(13)
C20 O3 C23 115.6(11)
O1Q C1Q O2Q 119(2)
O1Q C1Q C2Q 125(2)
O2Q C1Q C2Q 116.3(16)
C3Q C2Q C1Q 120.1(13)
C3Q C2Q C7Q 118.1(14)
C1Q C2Q C7Q 121.7(16)
C4Q C3Q C2Q 122.4(13)
C5Q O3Q C8Q 116.1(13)
C5Q C4Q C3Q 120.1(17)
C4Q C5Q C6Q 120.3(18)
C4Q C5Q O3Q 112.8(18)
C6Q C5Q O3Q 126.8(15)
C5Q C6Q C7Q 121.2(13)
C2Q C7Q C6Q 117.8(14)
O2R C1R O1R 130(2)
O2R C1R C2R 117.5(18)
O1R C1R C2R 112.3(16)
C3R C2R C7R 118(2)
C3R C2R C1R 121.8(15)
C7R C2R C1R 120.4(18)
C2R C3R C4R 121.9(16)
C5R O3R C8R 120.5(12)
C5R C4R C3R 120.5(17)
C6R C5R C4R 120(2)
C6R C5R O3R 114.1(15)
C4R C5R O3R 125.8(17)
C5R C6R C7R 119.5(18)
C2R C7R C6R 120.3(18)

loop_
_geom_bond_atom_site_label_1
_geom_bond_atom_site_label_2
_geom_bond_distance
Co1 C13 1.842(10)
Co1 N1 1.878(7)
Co1 C24 1.974(8)
Co1 N2 1.983(7)
Co1 O1 2.004(7)
Co1 N3 2.026(7)
O1 C16 1.241(10)
N1 C1 1.349(11)
N1 C5 1.363(11)
C1 C2 1.400(11)
C1 C15 1.474(12)
N2 C7 1.506(13)
N2 C6 1.538(12)
O2 C16 1.318(11)
O2 C24 1.493(11)
C2 C3 1.364(15)
N3 C15 1.473(11)
N3 C14 1.514(13)
C3 C4 1.396(15)
O4 C25 1.224(12)
C4 C5 1.398(12)
C5 C6 1.451(12)
O5 C25 1.354(13)
O5 C26 1.467(17)
C7 C8 1.503(16)
C8 C13 1.364(13)
C8 C9 1.380(14)
C9 C10 1.374(16)
C10 C11 1.378(15)
C11 C12 1.435(15)
C12 C13 1.401(14)
C12 C14 1.494(14)
C16 C17 1.448(14)
C17 C18 1.378(12)
C17 C22 1.423(17)
C18 C19 1.385(16)
C19 C20 1.41(2)
C20 C21 1.367(17)
C20 O3 1.397(15)
C21 C22 1.314(18)
C23 O3 1.449(17)
C24 C25 1.456(14)
C26 C27 1.421(17)
O1Q C1Q 1.247(18)
C1Q O2Q 1.31(2)
C1Q C2Q 1.42(2)
C2Q C3Q 1.39(2)
C2Q C7Q 1.431(14)
C3Q C4Q 1.40(2)
O3Q C5Q 1.48(2)
O3Q C8Q 1.503(15)
C4Q C5Q 1.373(19)
C5Q C6Q 1.37(2)
C6Q C7Q 1.456(19)
O1R C1R 1.243(17)
C1R O2R 1.168(16)
C1R C2R 1.49(2)
C2R C3R 1.38(2)
C2R C7R 1.390(19)
C3R C4R 1.389(19)
O3R C5R 1.382(18)
O3R C8R 1.493(17)
C4R C5R 1.378(18)
C5R C6R 1.35(2)
C6R C7R 1.45(2)

loop_
_geom_torsion_atom_site_label_1
_geom_torsion_atom_site_label_2
_geom_torsion_atom_site_label_3
_geom_torsion_atom_site_label_4
_geom_torsion
C13 Co1 N1 C1 -92.4(8)
N2 Co1 N1 C1 -176.2(8)
O1 Co1 N1 C1 88.3(7)
N3 Co1 N1 C1 -8.8(7)
C13 Co1 N1 C5 90.7(7)
N2 Co1 N1 C5 6.9(7)
O1 Co1 N1 C5 -88.7(7)
N3 Co1 N1 C5 174.2(7)
C5 N1 C1 C2 -6.0(14)
Co1 N1 C1 C2 177.1(7)
C5 N1 C1 C15 171.2(8)
Co1 N1 C1 C15 -5.7(11)
N1 C1 C2 C3 2.1(15)
C15 C1 C2 C3 -174.6(10)
C1 C2 C3 C4 1.9(17)
C2 C3 C4 C5 -2.0(16)
C1 N1 C5 C4 5.9(14)
Co1 N1 C5 C4 -177.2(7)
C1 N1 C5 C6 -169.0(8)
Co1 N1 C5 C6 7.9(11)
C3 C4 C5 N1 -1.8(14)
C3 C4 C5 C6 172.3(10)
N1 C5 C6 N2 -23.2(11)
C4 C5 C6 N2 162.3(9)
C7 N2 C6 C5 -95.0(10)
Co1 N2 C6 C5 27.1(9)
C6 N2 C7 C8 100.8(9)
Co1 N2 C7 C8 -19.4(9)
N2 C7 C8 C13 16.7(11)
N2 C7 C8 C9 -166.3(9)
C13 C8 C9 C10 0.5(14)
C7 C8 C9 C10 -176.3(10)
C8 C9 C10 C11 -3.8(16)
C9 C10 C11 C12 4.4(16)
C10 C11 C12 C13 -1.8(13)
C10 C11 C12 C14 176.0(9)
C9 C8 C13 C12 2.0(13)
C7 C8 C13 C12 179.1(8)
C9 C8 C13 Co1 176.6(7)
C7 C8 C13 Co1 -6.3(11)
C11 C12 C13 C8 -1.3(13)
C14 C12 C13 C8 -179.3(8)
C11 C12 C13 Co1 -175.9(7)
C14 C12 C13 Co1 6.1(10)
N1 Co1 C13 C8 -88.1(7)
C24 Co1 C13 C8 90.5(7)
N2 Co1 C13 C8 -4.3(7)
N3 Co1 C13 C8 -170.4(7)
N1 Co1 C13 C12 86.5(7)
C24 Co1 C13 C12 -94.9(7)
N2 Co1 C13 C12 170.3(7)
N3 Co1 C13 C12 4.2(6)
C13 C12 C14 N3 -16.2(10)
C11 C12 C14 N3 165.9(8)
C15 N3 C14 C12 -103.0(8)
Co1 N3 C14 C12 18.7(9)
C14 N3 C15 C1 94.8(9)
Co1 N3 C15 C1 -28.7(10)
N1 C1 C15 N3 23.4(12)
C2 C1 C15 N3 -159.8(10)
Co1 O1 C16 O2 -2.5(10)
Co1 O1 C16 C17 177.1(7)
C24 O2 C16 O1 1.1(12)
C24 O2 C16 C17 -178.5(8)
O1 C16 C17 C18 -173.8(10)
O2 C16 C17 C18 5.8(15)
O1 C16 C17 C22 -1.4(16)
O2 C16 C17 C22 178.2(10)
C22 C17 C18 C19 2.6(18)
C16 C17 C18 C19 174.9(10)
C17 C18 C19 C20 -1(2)
C18 C19 C20 C21 2(3)
C18 C19 C20 O3 -179.9(15)
O3 C20 C21 C22 178.0(18)
C19 C20 C21 C22 -4(3)
C20 C21 C22 C17 5(3)
C18 C17 C22 C21 -4(2)
C16 C17 C22 C21 -177.3(16)
C16 O2 C24 C25 123.9(8)
C16 O2 C24 Co1 0.8(9)
C26 O5 C25 O4 -1.2(14)
C26 O5 C25 C24 171.8(9)
O2 C24 C25 O4 -34.8(12)
Co1 C24 C25 O4 82.6(11)
O2 C24 C25 O5 152.7(7)
Co1 C24 C25 O5 -89.9(9)
C25 O5 C26 C27 -167.9(12)
C21 C20 O3 C23 -178(2)
C19 C20 O3 C23 4(3)
O1Q C1Q C2Q C3Q -12(2)
O2Q C1Q C2Q C3Q 165.7(14)
O1Q C1Q C2Q C7Q 164.8(15)
O2Q C1Q C2Q C7Q -18(2)
C1Q C2Q C3Q C4Q 176.6(14)
C7Q C2Q C3Q C4Q 0(2)
C2Q C3Q C4Q C5Q -1(2)
C3Q C4Q C5Q C6Q 0(3)
C3Q C4Q C5Q O3Q -177.2(13)
C8Q O3Q C5Q C4Q 169.6(13)
C8Q O3Q C5Q C6Q -7(2)
C4Q C5Q C6Q C7Q 3(2)
O3Q C5Q C6Q C7Q 179.1(12)
C3Q C2Q C7Q C6Q 2.2(16)
C1Q C2Q C7Q C6Q -174.3(12)
C5Q C6Q C7Q C2Q -3.5(18)
O2R C1R C2R C3R -172.9(13)
O1R C1R C2R C3R 3.5(18)
O2R C1R C2R C7R 3.2(19)
O1R C1R C2R C7R 179.6(11)
C7R C2R C3R C4R 1.7(18)
C1R C2R C3R C4R 177.9(11)
C2R C3R C4R C5R -1.3(18)
C3R C4R C5R C6R 2.0(18)
C3R C4R C5R O3R -179.8(11)
C8R O3R C5R C6R 177.6(11)
C8R O3R C5R C4R -0.7(16)
C4R C5R C6R C7R -3.0(19)
O3R C5R C6R C7R 178.6(11)
C3R C2R C7R C6R -2.8(18)
C1R C2R C7R C6R -179.0(12)
C5R C6R C7R C2R 3(2)

loop_
_platon_squeeze_void_nr
_platon_squeeze_void_average_x
_platon_squeeze_void_average_y
_platon_squeeze_void_average_z
_platon_squeeze_void_volume
_platon_squeeze_void_count_electrons
_platon_squeeze_void_content
1 0.000 0.000 0.000 285 123 ' '
